data_4087593
loop_
_publ_author_name
'Werl\'e, Christophe'
'Karmazin, Lydia'
'Bailly, Corinne'
'Ricard, Louis'
'Djukic, Jean-Pierre'

_publ_section_title
;
 Stabilization of an Electron-Unsaturated Pd(I)--Pd(I) Unit by Double
 Hemichelation
;
_journal_issue 12
_journal_name_full Organometallics
_journal_page_first 3055
_journal_paper_doi 10.1021/acs.organomet.5b00349
_journal_volume 34
_journal_year 2015
_chemical_formula_moiety 'C18 H24 N2 Pd'
_chemical_formula_sum 'C18 H24 N2 Pd'
_chemical_formula_weight 374.79
_space_group_crystal_system orthorhombic
_space_group_IT_number 61
_space_group_name_Hall '-P 2ac 2ab'
_space_group_name_H-M_alt 'P b c a'
_atom_sites_solution_hydrogens geom
_audit_creation_method SHELXL-2013
_cell_angle_alpha 90
_cell_angle_beta 90
_cell_angle_gamma 90
_cell_formula_units_Z 8
_cell_length_a 17.341(1)
_cell_length_b 10.787(1)
_cell_length_c 17.672(1)
_cell_measurement_reflns_used 6087
_cell_measurement_temperature 150.0(1)
_cell_measurement_theta_max 30.034
_cell_measurement_theta_min 0.998
_cell_volume 3305.7(4)
_computing_cell_refinement 'DENZO (Otwinowski & Minor, 1997) & COLLECT'
_computing_data_collection 'COLLECT (Hooft, R.W.W., 1998)'
_computing_data_reduction 'DENZO & COLLECT'
_computing_molecular_graphics 'PLATON (Spek, 2009)'
_computing_structure_refinement 'SHELXL-2013 (Sheldrick, 2013)'
_computing_structure_solution 'SIR97 (Altomare et al., 1999)'
_diffrn_ambient_temperature 150.0(1)
_diffrn_measured_fraction_theta_full 0.998
_diffrn_measured_fraction_theta_max 0.998
_diffrn_measurement_device_type 'Kappa APEX II'
_diffrn_measurement_method 'phi and omega scans'
_diffrn_radiation_type MoK\a
_diffrn_radiation_wavelength 0.71069
_diffrn_reflns_av_R_equivalents 0.0635
_diffrn_reflns_av_unetI/netI 0.0398
_diffrn_reflns_Laue_measured_fraction_full 0.998
_diffrn_reflns_Laue_measured_fraction_max 0.998
_diffrn_reflns_limit_h_max 24
_diffrn_reflns_limit_h_min -24
_diffrn_reflns_limit_k_max 14
_diffrn_reflns_limit_k_min -15
_diffrn_reflns_limit_l_max 24
_diffrn_reflns_limit_l_min -24
_diffrn_reflns_number 26856
_diffrn_reflns_point_group_measured_fraction_full 0.998
_diffrn_reflns_point_group_measured_fraction_max 0.998
_diffrn_reflns_theta_full 25.240
_diffrn_reflns_theta_max 29.990
_diffrn_reflns_theta_min 2.504
_exptl_absorpt_coefficient_mu 1.118
_exptl_absorpt_correction_T_max 1.23738
_exptl_absorpt_correction_T_min 0.87197
_exptl_absorpt_correction_type multi-scan
_exptl_absorpt_process_details DENZO/SCALEPACK
_exptl_crystal_colour colorless
_exptl_crystal_density_diffrn 1.506
_exptl_crystal_description needle
_exptl_crystal_F_000 1536
_exptl_crystal_size_max 0.260
_exptl_crystal_size_mid 0.100
_exptl_crystal_size_min 0.060
_refine_diff_density_max 0.512
_refine_diff_density_min -0.630
_refine_diff_density_rms 0.106
_refine_ls_extinction_method none
_refine_ls_goodness_of_fit_ref 1.112
_refine_ls_hydrogen_treatment constr
_refine_ls_matrix_type full
_refine_ls_number_parameters 194
_refine_ls_number_reflns 4807
_refine_ls_number_restraints 0
_refine_ls_restrained_S_all 1.112
_refine_ls_R_factor_all 0.0641
_refine_ls_R_factor_gt 0.0427
_refine_ls_shift/su_max 0.000
_refine_ls_shift/su_mean 0.000
_refine_ls_structure_factor_coef Fsqd
_refine_ls_weighting_details 'w=1/[\s^2^(Fo^2^)+(0.0207P)^2^+8.3961P] where P=(Fo^2^+2Fc^2^)/3'
_refine_ls_weighting_scheme calc
_refine_ls_wR_factor_gt 0.0788
_refine_ls_wR_factor_ref 0.0906
_reflns_Friedel_coverage 0.000
_reflns_number_gt 3730
_reflns_number_total 4807
_reflns_threshold_expression 'I > 2\s(I)'
_cod_data_source_file om5b00349_si_002.cif
_cod_data_source_block 5a
_cod_database_code 4087593
_shelx_space_group_comment
;
The symmetry employed for this shelxl refinement is uniquely defined
by the following loop, which should always be used as a source of
symmetry information in preference to the above space-group names.
They are only intended as comments.
;
_shelx_estimated_absorpt_t_min 0.760
_shelx_estimated_absorpt_t_max 0.936
_shelxl_version_number 2013-4

loop_
_space_group_symop_operation_xyz
'x, y, z'
'-x+1/2, -y, z+1/2'
'x+1/2, -y+1/2, -z'
'-x, y+1/2, -z+1/2'
'-x, -y, -z'
'x-1/2, y, -z-1/2'
'-x-1/2, y-1/2, z'
'x, -y-1/2, z-1/2'

loop_
_atom_site_label
_atom_site_type_symbol
_atom_site_fract_x
_atom_site_fract_y
_atom_site_fract_z
_atom_site_U_iso_or_equiv
_atom_site_adp_type
_atom_site_occupancy
_atom_site_site_symmetry_order
_atom_site_calc_flag
_atom_site_refinement_flags_posn
_atom_site_refinement_flags_adp
Pd1 Pd 0.26701(2) 0.10043(2) -0.05135(2) 0.01896(7) Uani 1 1 d . .
N1 N 0.33149(16) -0.0081(3) -0.13647(16) 0.0250(6) Uani 1 1 d . .
N2 N 0.36179(15) 0.1952(3) 0.00977(16) 0.0245(6) Uani 1 1 d . .
C1 C 0.17693(18) 0.0411(3) -0.11219(18) 0.0205(6) Uani 1 1 d . .
C2 C 0.10159(18) 0.0880(3) -0.11545(19) 0.0250(7) Uani 1 1 d . .
H2 H 0.0867 0.1515 -0.0811 0.030 Uiso 1 1 calc R U
C3 C 0.0482(2) 0.0442(3) -0.1675(2) 0.0292(7) Uani 1 1 d . .
H3 H -0.0028 0.0765 -0.1675 0.035 Uiso 1 1 calc R U
C4 C 0.0687(2) -0.0465(4) -0.2196(2) 0.0315(8) Uani 1 1 d . .
H4 H 0.0321 -0.0765 -0.2551 0.038 Uiso 1 1 calc R U
C5 C 0.1430(2) -0.0924(3) -0.21884(19) 0.0287(7) Uani 1 1 d . .
H5 H 0.1580 -0.1528 -0.2551 0.034 Uiso 1 1 calc R U
C6 C 0.1960(2) -0.0511(3) -0.16571(19) 0.0243(7) Uani 1 1 d . .
C7 C 0.27576(19) -0.1055(3) -0.1606(2) 0.0284(7) Uani 1 1 d . .
H7A H 0.2761 -0.1744 -0.1236 0.034 Uiso 1 1 calc R U
H7B H 0.2912 -0.1390 -0.2105 0.034 Uiso 1 1 calc R U
C8 C 0.3510(2) 0.0699(4) -0.2026(2) 0.0331(8) Uani 1 1 d . .
H8A H 0.3723 0.0177 -0.2429 0.050 Uiso 1 1 calc R U
H8B H 0.3892 0.1322 -0.1877 0.050 Uiso 1 1 calc R U
H8C H 0.3043 0.1115 -0.2209 0.050 Uiso 1 1 calc R U
C9 C 0.4016(2) -0.0716(4) -0.1088(3) 0.0385(9) Uani 1 1 d . .
H9A H 0.4205 -0.1286 -0.1477 0.058 Uiso 1 1 calc R U
H9B H 0.3892 -0.1183 -0.0628 0.058 Uiso 1 1 calc R U
H9C H 0.4415 -0.0100 -0.0974 0.058 Uiso 1 1 calc R U
C10 C 0.20521(17) 0.1776(3) 0.03162(18) 0.0198(6) Uani 1 1 d . .
C11 C 0.13424(19) 0.1409(3) 0.06210(19) 0.0238(7) Uani 1 1 d . .
H11 H 0.1067 0.0750 0.0389 0.029 Uiso 1 1 calc R U
C12 C 0.1031(2) 0.1988(3) 0.1257(2) 0.0289(7) Uani 1 1 d . .
H12 H 0.0547 0.1721 0.1448 0.035 Uiso 1 1 calc R U
C13 C 0.1415(2) 0.2946(4) 0.1613(2) 0.0334(8) Uani 1 1 d . .
H13 H 0.1196 0.3344 0.2042 0.040 Uiso 1 1 calc R U
C14 C 0.2127(2) 0.3314(3) 0.1335(2) 0.0299(8) Uani 1 1 d . .
H14 H 0.2400 0.3969 0.1575 0.036 Uiso 1 1 calc R U
C15 C 0.24419(19) 0.2723(3) 0.07030(18) 0.0240(7) Uani 1 1 d . .
C16 C 0.32278(18) 0.3071(3) 0.0408(2) 0.0271(7) Uani 1 1 d . .
H16A H 0.3176 0.3704 0.0005 0.033 Uiso 1 1 calc R U
H16B H 0.3542 0.3428 0.0822 0.033 Uiso 1 1 calc R U
C17 C 0.3881(2) 0.1161(4) 0.0727(2) 0.0306(8) Uani 1 1 d . .
H17A H 0.4264 0.1612 0.1028 0.046 Uiso 1 1 calc R U
H17B H 0.4114 0.0404 0.0524 0.046 Uiso 1 1 calc R U
H17C H 0.3441 0.0943 0.1048 0.046 Uiso 1 1 calc R U
C18 C 0.4298(2) 0.2386(4) -0.0339(2) 0.0355(9) Uani 1 1 d . .
H18A H 0.4124 0.2865 -0.0779 0.053 Uiso 1 1 calc R U
H18B H 0.4598 0.1669 -0.0511 0.053 Uiso 1 1 calc R U
H18C H 0.4621 0.2911 -0.0016 0.053 Uiso 1 1 calc R U

loop_
_atom_site_aniso_label
_atom_site_aniso_U_11
_atom_site_aniso_U_22
_atom_site_aniso_U_33
_atom_site_aniso_U_23
_atom_site_aniso_U_13
_atom_site_aniso_U_12
Pd1 0.01727(11) 0.02060(11) 0.01901(11) 0.00145(10) 0.00027(9) 0.00004(10)
N1 0.0230(12) 0.0266(14) 0.0254(14) 0.0048(12) 0.0036(11) 0.0021(12)
N2 0.0190(12) 0.0286(14) 0.0260(14) 0.0069(12) -0.0031(10) -0.0021(12)
C1 0.0211(14) 0.0212(15) 0.0193(15) 0.0005(12) -0.0007(11) -0.0052(12)
C2 0.0231(14) 0.0276(17) 0.0243(16) 0.0023(14) 0.0000(12) -0.0035(14)
C3 0.0248(16) 0.0328(19) 0.0301(18) 0.0037(15) -0.0036(14) -0.0050(15)
C4 0.0346(18) 0.038(2) 0.0219(17) 0.0029(15) -0.0054(14) -0.0143(16)
C5 0.0405(19) 0.0257(16) 0.0198(15) -0.0003(14) 0.0039(13) -0.0102(16)
C6 0.0288(16) 0.0233(15) 0.0209(15) 0.0016(13) 0.0032(13) -0.0015(14)
C7 0.0349(18) 0.0220(15) 0.0284(16) 0.0007(14) 0.0078(14) -0.0015(15)
C8 0.0319(18) 0.038(2) 0.0294(18) 0.0062(16) 0.0084(15) -0.0012(16)
C9 0.0312(18) 0.038(2) 0.047(2) 0.0042(19) 0.0028(17) 0.0123(17)
C10 0.0198(13) 0.0190(14) 0.0208(15) 0.0010(11) 0.0004(11) 0.0020(12)
C11 0.0233(14) 0.0220(15) 0.0262(17) 0.0009(13) 0.0003(13) 0.0002(13)
C12 0.0283(16) 0.0315(18) 0.0268(17) 0.0025(15) 0.0063(14) 0.0078(15)
C13 0.042(2) 0.0346(19) 0.0239(17) -0.0035(15) 0.0031(15) 0.0095(17)
C14 0.041(2) 0.0217(16) 0.0275(17) -0.0040(13) -0.0075(15) 0.0029(14)
C15 0.0269(15) 0.0224(16) 0.0227(15) 0.0006(12) -0.0047(12) 0.0015(13)
C16 0.0272(15) 0.0240(16) 0.0301(18) 0.0008(14) -0.0086(13) -0.0032(14)
C17 0.0241(15) 0.036(2) 0.0314(18) 0.0074(16) -0.0074(13) 0.0008(15)
C18 0.0249(16) 0.049(2) 0.033(2) 0.0066(17) 0.0004(14) -0.0110(17)

loop_
_atom_type_symbol
_atom_type_description
_atom_type_scat_dispersion_real
_atom_type_scat_dispersion_imag
_atom_type_scat_source
C C 0.0033 0.0016 'International Tables Vol C Tables 4.2.6.8 and 6.1.1.4'
H H 0.0000 0.0000 'International Tables Vol C Tables 4.2.6.8 and 6.1.1.4'
N N 0.0061 0.0033 'International Tables Vol C Tables 4.2.6.8 and 6.1.1.4'
Pd Pd -0.9988 1.0072 'International Tables Vol C Tables 4.2.6.8 and 6.1.1.4'

loop_
_geom_angle_atom_site_label_1
_geom_angle_atom_site_label_2
_geom_angle_atom_site_label_3
_geom_angle
C10 Pd1 C1 96.25(13)
C10 Pd1 N1 172.62(12)
C1 Pd1 N1 81.94(12)
C10 Pd1 N2 81.26(12)
C1 Pd1 N2 171.13(12)
N1 Pd1 N2 101.58(10)
C8 N1 C9 109.7(3)
C8 N1 C7 108.9(3)
C9 N1 C7 107.5(3)
C8 N1 Pd1 110.6(2)
C9 N1 Pd1 115.8(2)
C7 N1 Pd1 103.87(19)
C17 N2 C18 109.2(3)
C17 N2 C16 109.4(3)
C18 N2 C16 107.2(3)
C17 N2 Pd1 109.3(2)
C18 N2 Pd1 118.7(2)
C16 N2 Pd1 102.49(18)
C2 C1 C6 116.4(3)
C2 C1 Pd1 129.3(2)
C6 C1 Pd1 113.7(2)
C3 C2 C1 121.7(3)
C3 C2 H2 119.1
C1 C2 H2 119.1
C2 C3 C4 120.5(3)
C2 C3 H3 119.8
C4 C3 H3 119.8
C5 C4 C3 119.0(3)
C5 C4 H4 120.5
C3 C4 H4 120.5
C4 C5 C6 120.6(3)
C4 C5 H5 119.7
C6 C5 H5 119.7
C5 C6 C1 121.6(3)
C5 C6 C7 121.7(3)
C1 C6 C7 116.7(3)
N1 C7 C6 109.8(3)
N1 C7 H7A 109.7
C6 C7 H7A 109.7
N1 C7 H7B 109.7
C6 C7 H7B 109.7
H7A C7 H7B 108.2
N1 C8 H8A 109.5
N1 C8 H8B 109.5
H8A C8 H8B 109.5
N1 C8 H8C 109.5
H8A C8 H8C 109.5
H8B C8 H8C 109.5
N1 C9 H9A 109.5
N1 C9 H9B 109.5
H9A C9 H9B 109.5
N1 C9 H9C 109.5
H9A C9 H9C 109.5
H9B C9 H9C 109.5
C11 C10 C15 116.2(3)
C11 C10 Pd1 129.5(2)
C15 C10 Pd1 113.7(2)
C12 C11 C10 121.6(3)
C12 C11 H11 119.2
C10 C11 H11 119.2
C13 C12 C11 121.0(3)
C13 C12 H12 119.5
C11 C12 H12 119.5
C12 C13 C14 118.8(3)
C12 C13 H13 120.6
C14 C13 H13 120.6
C13 C14 C15 120.0(3)
C13 C14 H14 120.0
C15 C14 H14 120.0
C14 C15 C10 122.2(3)
C14 C15 C16 121.2(3)
C10 C15 C16 116.6(3)
N2 C16 C15 109.7(3)
N2 C16 H16A 109.7
C15 C16 H16A 109.7
N2 C16 H16B 109.7
C15 C16 H16B 109.7
H16A C16 H16B 108.2
N2 C17 H17A 109.5
N2 C17 H17B 109.5
H17A C17 H17B 109.5
N2 C17 H17C 109.5
H17A C17 H17C 109.5
H17B C17 H17C 109.5
N2 C18 H18A 109.5
N2 C18 H18B 109.5
H18A C18 H18B 109.5
N2 C18 H18C 109.5
H18A C18 H18C 109.5
H18B C18 H18C 109.5

loop_
_geom_bond_atom_site_label_1
_geom_bond_atom_site_label_2
_geom_bond_distance
Pd1 C10 1.998(3)
Pd1 C1 2.001(3)
Pd1 N1 2.210(3)
Pd1 N2 2.216(3)
N1 C8 1.478(4)
N1 C9 1.479(4)
N1 C7 1.489(4)
N2 C17 1.474(4)
N2 C18 1.486(4)
N2 C16 1.488(4)
C1 C2 1.402(4)
C1 C6 1.412(5)
C2 C3 1.388(5)
C2 H2 0.9500
C3 C4 1.389(5)
C3 H3 0.9500
C4 C5 1.380(5)
C4 H4 0.9500
C5 C6 1.387(5)
C5 H5 0.9500
C6 C7 1.505(5)
C7 H7A 0.9900
C7 H7B 0.9900
C8 H8A 0.9800
C8 H8B 0.9800
C8 H8C 0.9800
C9 H9A 0.9800
C9 H9B 0.9800
C9 H9C 0.9800
C10 C11 1.400(4)
C10 C15 1.403(4)
C11 C12 1.395(5)
C11 H11 0.9500
C12 C13 1.381(5)
C12 H12 0.9500
C13 C14 1.386(5)
C13 H13 0.9500
C14 C15 1.397(5)
C14 H14 0.9500
C15 C16 1.507(5)
C16 H16A 0.9900
C16 H16B 0.9900
C17 H17A 0.9800
C17 H17B 0.9800
C17 H17C 0.9800
C18 H18A 0.9800
C18 H18B 0.9800
C18 H18C 0.9800

loop_
_geom_torsion_atom_site_label_1
_geom_torsion_atom_site_label_2
_geom_torsion_atom_site_label_3
_geom_torsion_atom_site_label_4
_geom_torsion
C6 C1 C2 C3 1.3(5)
Pd1 C1 C2 C3 172.5(3)
C1 C2 C3 C4 -1.5(5)
C2 C3 C4 C5 0.0(5)
C3 C4 C5 C6 1.7(5)
C4 C5 C6 C1 -1.8(5)
C4 C5 C6 C7 176.0(3)
C2 C1 C6 C5 0.3(5)
Pd1 C1 C6 C5 -172.2(3)
C2 C1 C6 C7 -177.7(3)
Pd1 C1 C6 C7 9.8(4)
C8 N1 C7 C6 -79.0(3)
C9 N1 C7 C6 162.1(3)
Pd1 N1 C7 C6 38.8(3)
C5 C6 C7 N1 147.0(3)
C1 C6 C7 N1 -35.0(4)
C15 C10 C11 C12 2.3(5)
Pd1 C10 C11 C12 173.2(3)
C10 C11 C12 C13 -0.4(5)
C11 C12 C13 C14 -1.0(5)
C12 C13 C14 C15 0.3(5)
C13 C14 C15 C10 1.8(5)
C13 C14 C15 C16 -177.5(3)
C11 C10 C15 C14 -3.0(5)
Pd1 C10 C15 C14 -175.3(3)
C11 C10 C15 C16 176.4(3)
Pd1 C10 C15 C16 4.0(4)
C17 N2 C16 C15 -74.5(3)
C18 N2 C16 C15 167.2(3)
Pd1 N2 C16 C15 41.4(3)
C14 C15 C16 N2 145.9(3)
C10 C15 C16 N2 -33.5(4)
